data_4112776
loop_
_publ_author_name
'Yan Lou'
'Manabu Horikawa'
'Robin A. Kloster'
'Natalie A. Hawryluk'
'E. J. Corey'

_publ_section_title
;
 A New Chiral Rh(II) Catalyst for Enantioselective [2 + 1]-Cycloaddition.
 Mechanistic Implications and Applications
;
_journal_name_full 'Journal of the American Chemical Society'
_journal_page_first 8916
_journal_page_last 8918
_journal_paper_doi 10.1021/ja047064k
_journal_volume 126
_journal_year 2004
_chemical_formula_sum 'C46 H48 F6 N6 O10 Rh2 S2'
_chemical_formula_weight 1228.84
_chemical_name_systematic
; 
 ? 
;
_space_group_IT_number 19
_symmetry_cell_setting orthorhombic
_symmetry_space_group_name_Hall 'P 2ac 2ab'
_symmetry_space_group_name_H-M 'P 21 21 21'
_atom_sites_solution_hydrogens geom
_atom_sites_solution_primary direct
_atom_sites_solution_secondary difmap
_audit_creation_method SHELXL-97
_cell_angle_alpha 90.00
_cell_angle_beta 90.00
_cell_angle_gamma 90.00
_cell_formula_units_Z 4
_cell_length_a 10.2661(18)
_cell_length_b 20.534(4)
_cell_length_c 25.037(4)
_cell_measurement_temperature 193(2)
_cell_volume 5277.9(16)
_computing_cell_refinement 'SMART (BRUKER, V5.625, 2001)'
_computing_data_collection 'ASTRO (BRUKER, V5.007, 1997)'
_computing_data_reduction 'SAINT (BRUKER, V6.22, 2001)'
_computing_molecular_graphics 'SHELXTL (BRUKER, 2000, V6.1)'
_computing_publication_material 'XCIF (Sheldrick and BRUKER, 1997, V5.1)'
_computing_structure_refinement 'SHELXL-97 (Sheldrick, 1997)'
_computing_structure_solution 'SHELXS-97 (Sheldrick, 1990)'
_diffrn_ambient_temperature 193(2)
_diffrn_detector_area_resol_mean 836.6
_diffrn_measured_fraction_theta_full 0.998
_diffrn_measured_fraction_theta_max 0.998
_diffrn_measurement_device_type 'Bruker CCD'
_diffrn_measurement_method '\w, 0.3 deg'
_diffrn_radiation_monochromator graphite
_diffrn_radiation_source 'normal-focus sealed tube'
_diffrn_radiation_type MoK\a
_diffrn_radiation_wavelength 0.71073
_diffrn_reflns_av_R_equivalents 0.0393
_diffrn_reflns_av_sigmaI/netI 0.0536
_diffrn_reflns_limit_h_max 13
_diffrn_reflns_limit_h_min -12
_diffrn_reflns_limit_k_max 27
_diffrn_reflns_limit_k_min -26
_diffrn_reflns_limit_l_max 32
_diffrn_reflns_limit_l_min -26
_diffrn_reflns_number 35076
_diffrn_reflns_theta_full 27.87
_diffrn_reflns_theta_max 27.87
_diffrn_reflns_theta_min 1.63
_diffrn_standards_decay_% <1
_diffrn_standards_interval_count 0
_diffrn_standards_number 0
_exptl_absorpt_coefficient_mu 0.785
_exptl_absorpt_correction_T_max 0.9845
_exptl_absorpt_correction_T_min 0.9256
_exptl_absorpt_correction_type empirical
_exptl_absorpt_process_details SADABS
_exptl_crystal_colour purple
_exptl_crystal_density_diffrn 1.546
_exptl_crystal_description hexagonal-plate
_exptl_crystal_F_000 2488
_exptl_crystal_size_max 0.10
_exptl_crystal_size_mid 0.06
_exptl_crystal_size_min 0.02
_refine_diff_density_max 0.991
_refine_diff_density_min -1.501
_refine_diff_density_rms 0.122
_refine_ls_abs_structure_details 'Flack H D (1983), Acta Cryst. A39, 876-881'
_refine_ls_abs_structure_Flack 0.03(4)
_refine_ls_extinction_method none
_refine_ls_goodness_of_fit_ref 1.411
_refine_ls_hydrogen_treatment constr
_refine_ls_matrix_type full
_refine_ls_number_parameters 657
_refine_ls_number_reflns 12494
_refine_ls_number_restraints 0
_refine_ls_restrained_S_all 1.411
_refine_ls_R_factor_all 0.0840
_refine_ls_R_factor_gt 0.0780
_refine_ls_shift/su_max 0.012
_refine_ls_shift/su_mean 0.001
_refine_ls_structure_factor_coef Fsqd
_refine_ls_weighting_details 'calc w=1/[\s^2^(Fo^2^)+(0.0289P)^2^+9.9823P] where P=(Fo^2^+2Fc^2^)/3'
_refine_ls_weighting_scheme calc
_refine_ls_wR_factor_gt 0.1246
_refine_ls_wR_factor_ref 0.1262
_reflns_number_gt 11904
_reflns_number_total 12494
_reflns_threshold_expression >2sigma(I)
_cod_data_source_file ja047064ksi20040616_021029.cif
_cod_data_source_block ejc81t
_cod_database_code 4112776

loop_
_symmetry_equiv_pos_as_xyz
'x, y, z'
'-x+1/2, -y, z+1/2'
'-x, y+1/2, -z+1/2'
'x+1/2, -y+1/2, -z'

loop_
_atom_site_label
_atom_site_type_symbol
_atom_site_fract_x
_atom_site_fract_y
_atom_site_fract_z
_atom_site_U_iso_or_equiv
_atom_site_adp_type
_atom_site_occupancy
_atom_site_symmetry_multiplicity
_atom_site_calc_flag
_atom_site_refinement_flags
Rh1 Rh 0.49171(4) 0.50195(2) 0.94557(2) 0.01894(10) Uani 1 1 d .
Rh2 Rh 0.70375(4) 0.44915(2) 0.94464(2) 0.01855(10) Uani 1 1 d .
S1 S 0.84889(19) 0.62753(9) 0.81265(8) 0.0364(5) Uani 1 1 d .
S2 S 0.38171(18) 0.36236(9) 0.78034(7) 0.0326(4) Uani 1 1 d .
O1 O 0.7665(4) 0.51770(19) 0.89078(18) 0.0219(10) Uani 1 1 d .
O2 O 0.4402(4) 0.4480(2) 0.87877(17) 0.0243(9) Uani 1 1 d .
O3 O 0.5507(4) 0.5492(2) 1.01251(17) 0.0287(10) Uani 1 1 d .
O4 O 0.7552(4) 0.5107(2) 1.00557(19) 0.0307(11) Uani 1 1 d .
O5 O 0.4295(5) 0.4261(2) 0.99154(19) 0.0302(11) Uani 1 1 d .
O6 O 0.6316(5) 0.3858(2) 0.99935(18) 0.0300(11) Uani 1 1 d .
O7 O 0.9401(5) 0.5769(3) 0.8186(3) 0.0534(16) Uani 1 1 d .
O8 O 0.8855(6) 0.6941(3) 0.8082(3) 0.0509(16) Uani 1 1 d .
O9 O 0.2830(6) 0.4068(3) 0.7935(2) 0.0466(14) Uani 1 1 d .
O10 O 0.3576(6) 0.3008(3) 0.7575(2) 0.0515(15) Uani 1 1 d .
F1 F 0.6710(8) 0.6508(3) 0.7413(2) 0.101(3) Uani 1 1 d .
F2 F 0.8473(9) 0.6124(5) 0.7105(3) 0.128(3) Uani 1 1 d .
F3 F 0.7134(7) 0.5517(3) 0.7517(2) 0.0814(17) Uani 1 1 d .
F4 F 0.5261(6) 0.4601(3) 0.7504(2) 0.0727(17) Uani 1 1 d .
F5 F 0.4091(7) 0.4196(3) 0.6885(2) 0.0764(18) Uani 1 1 d .
F6 F 0.5810(6) 0.3688(3) 0.7150(2) 0.0750(17) Uani 1 1 d .
N1 N 0.5726(5) 0.5733(2) 0.9017(2) 0.0211(11) Uani 1 1 d .
N2 N 0.7368(5) 0.6229(2) 0.8570(2) 0.0267(13) Uani 1 1 d .
N3 N 0.6338(5) 0.3923(2) 0.8856(2) 0.0203(12) Uani 1 1 d .
N4 N 0.4786(5) 0.3527(3) 0.8308(2) 0.0259(12) Uani 1 1 d .
C1 C 0.6918(6) 0.5658(3) 0.8845(2) 0.0209(13) Uani 1 1 d .
C2 C 0.5234(6) 0.6384(3) 0.8894(3) 0.0234(13) Uani 1 1 d .
H2 H 0.4955 0.6594 0.9236 0.028 Uiso 1 1 calc R
C3 C 0.6432(7) 0.6771(3) 0.8668(3) 0.0261(14) Uani 1 1 d .
H3 H 0.6194 0.6985 0.8323 0.031 Uiso 1 1 calc R
C4 C 0.5173(6) 0.4033(3) 0.8674(2) 0.0207(13) Uani 1 1 d .
C5 C 0.5760(6) 0.2990(3) 0.8323(3) 0.0274(15) Uani 1 1 d .
H5 H 0.6033 0.2877 0.7951 0.033 Uiso 1 1 calc R
C6 C 0.6927(6) 0.3330(3) 0.8627(3) 0.0228(13) Uani 1 1 d .
H6 H 0.7225 0.3040 0.8924 0.027 Uiso 1 1 calc R
C7 C 0.6675(7) 0.5443(3) 1.0282(3) 0.0285(15) Uani 1 1 d .
C8 C 0.7060(9) 0.5802(4) 1.0793(3) 0.0393(17) Uani 1 1 d .
C9 C 0.6254(11) 0.6402(5) 1.0888(4) 0.069(3) Uani 1 1 d .
H9A H 0.6384 0.6709 1.0593 0.103 Uiso 1 1 calc R
H9B H 0.6522 0.6607 1.1224 0.103 Uiso 1 1 calc R
H9C H 0.5332 0.6282 1.0909 0.103 Uiso 1 1 calc R
C10 C 0.8504(9) 0.5995(5) 1.0777(4) 0.059(3) Uani 1 1 d .
H10A H 0.8662 0.6277 1.0468 0.088 Uiso 1 1 calc R
H10B H 0.9041 0.5602 1.0747 0.088 Uiso 1 1 calc R
H10C H 0.8730 0.6229 1.1106 0.088 Uiso 1 1 calc R
C11 C 0.6880(12) 0.5321(5) 1.1249(3) 0.068(3) Uani 1 1 d .
H11A H 0.7175 0.5520 1.1584 0.102 Uiso 1 1 calc R
H11B H 0.7393 0.4928 1.1178 0.102 Uiso 1 1 calc R
H11C H 0.5958 0.5204 1.1280 0.102 Uiso 1 1 calc R
C12 C 0.5125(7) 0.3874(3) 1.0108(3) 0.0268(15) Uani 1 1 d .
C13 C 0.4612(7) 0.3412(3) 1.0553(4) 0.0378(17) Uani 1 1 d .
C14 C 0.3225(8) 0.3214(4) 1.0428(4) 0.054(2) Uani 1 1 d .
H14A H 0.3198 0.2993 1.0081 0.081 Uiso 1 1 calc R
H14B H 0.2671 0.3602 1.0416 0.081 Uiso 1 1 calc R
H14C H 0.2906 0.2918 1.0706 0.081 Uiso 1 1 calc R
C15 C 0.4622(13) 0.3811(5) 1.1066(3) 0.077(4) Uani 1 1 d .
H15A H 0.4295 0.3544 1.1362 0.115 Uiso 1 1 calc R
H15B H 0.4062 0.4194 1.1022 0.115 Uiso 1 1 calc R
H15C H 0.5513 0.3952 1.1144 0.115 Uiso 1 1 calc R
C16 C 0.5464(10) 0.2819(4) 1.0596(4) 0.066(3) Uani 1 1 d .
H16A H 0.5038 0.2495 1.0824 0.099 Uiso 1 1 calc R
H16B H 0.6304 0.2942 1.0753 0.099 Uiso 1 1 calc R
H16C H 0.5605 0.2635 1.0240 0.099 Uiso 1 1 calc R
C17 C 0.7646(11) 0.6093(5) 0.7498(4) 0.059(3) Uani 1 1 d .
C18 C 0.4087(6) 0.6396(3) 0.8508(3) 0.0278(15) Uani 1 1 d .
C19 C 0.3368(8) 0.6975(4) 0.8460(3) 0.044(2) Uani 1 1 d .
H19 H 0.3576 0.7343 0.8674 0.053 Uiso 1 1 calc R
C20 C 0.2348(9) 0.7003(5) 0.8096(4) 0.056(3) Uani 1 1 d .
H20 H 0.1840 0.7388 0.8065 0.067 Uiso 1 1 calc R
C21 C 0.2079(8) 0.6476(5) 0.7784(3) 0.047(2) Uani 1 1 d .
H21 H 0.1394 0.6505 0.7530 0.056 Uiso 1 1 calc R
C22 C 0.2754(8) 0.5916(4) 0.7823(3) 0.047(2) Uani 1 1 d .
H22 H 0.2537 0.5555 0.7603 0.056 Uiso 1 1 calc R
C23 C 0.3775(7) 0.5868(3) 0.8191(3) 0.0371(18) Uani 1 1 d .
H23 H 0.4252 0.5473 0.8222 0.044 Uiso 1 1 calc R
C24 C 0.6989(7) 0.7266(3) 0.9047(3) 0.0310(15) Uani 1 1 d .
C25 C 0.7693(10) 0.7099(4) 0.9499(4) 0.065(3) Uani 1 1 d .
H25 H 0.7795 0.6652 0.9589 0.078 Uiso 1 1 calc R
C26 C 0.8244(13) 0.7562(5) 0.9820(4) 0.076(4) Uani 1 1 d .
H26 H 0.8764 0.7435 1.0116 0.091 Uiso 1 1 calc R
C27 C 0.8048(12) 0.8197(5) 0.9715(4) 0.067(3) Uani 1 1 d .
H27 H 0.8386 0.8520 0.9950 0.080 Uiso 1 1 calc R
C28 C 0.7367(12) 0.8377(4) 0.9274(6) 0.089(4) Uani 1 1 d .
H28 H 0.7257 0.8826 0.9191 0.107 Uiso 1 1 calc R
C29 C 0.6842(11) 0.7911(4) 0.8950(4) 0.072(4) Uani 1 1 d .
H29 H 0.6357 0.8044 0.8646 0.086 Uiso 1 1 calc R
C30 C 0.4809(9) 0.4052(4) 0.7304(3) 0.045(2) Uani 1 1 d .
C31 C 0.8057(6) 0.3457(3) 0.8253(2) 0.0259(14) Uani 1 1 d .
C32 C 0.8833(7) 0.2948(4) 0.8106(3) 0.041(2) Uani 1 1 d .
H32 H 0.8687 0.2533 0.8263 0.050 Uiso 1 1 calc R
C33 C 0.9823(8) 0.3016(5) 0.7737(4) 0.054(2) Uani 1 1 d .
H33 H 1.0339 0.2651 0.7639 0.064 Uiso 1 1 calc R
C34 C 1.0057(8) 0.3615(5) 0.7513(4) 0.052(2) Uani 1 1 d .
H34 H 1.0719 0.3665 0.7251 0.062 Uiso 1 1 calc R
C35 C 0.9321(8) 0.4148(5) 0.7671(3) 0.049(2) Uani 1 1 d .
H35 H 0.9508 0.4568 0.7533 0.059 Uiso 1 1 calc R
C36 C 0.8308(7) 0.4063(4) 0.8034(3) 0.0351(17) Uani 1 1 d .
H36 H 0.7783 0.4425 0.8132 0.042 Uiso 1 1 calc R
C37 C 0.5255(7) 0.2390(3) 0.8603(3) 0.0301(15) Uani 1 1 d .
C38 C 0.4558(9) 0.2420(4) 0.9071(4) 0.049(2) Uani 1 1 d .
H38 H 0.4341 0.2832 0.9218 0.059 Uiso 1 1 calc R
C39 C 0.4166(10) 0.1853(4) 0.9332(4) 0.058(3) Uani 1 1 d .
H39 H 0.3684 0.1879 0.9655 0.070 Uiso 1 1 calc R
C40 C 0.4482(9) 0.1257(4) 0.9119(4) 0.053(2) Uani 1 1 d .
H40 H 0.4214 0.0870 0.9295 0.064 Uiso 1 1 calc R
C41 C 0.5176(11) 0.1219(4) 0.8657(4) 0.058(3) Uani 1 1 d .
H41 H 0.5397 0.0805 0.8514 0.070 Uiso 1 1 calc R
C42 C 0.5564(9) 0.1780(4) 0.8393(4) 0.047(2) Uani 1 1 d .
H42 H 0.6040 0.1749 0.8069 0.057 Uiso 1 1 calc R
N5 N 0.2903(6) 0.5421(3) 0.9480(3) 0.0488(16) Uani 1 1 d .
C43 C 0.1882(7) 0.5597(3) 0.9451(4) 0.0427(16) Uani 1 1 d .
C44 C 0.0518(7) 0.5827(6) 0.9425(5) 0.089(4) Uani 1 1 d .
H44A H -0.0005 0.5595 0.9692 0.133 Uiso 1 1 calc R
H44B H 0.0165 0.5742 0.9068 0.133 Uiso 1 1 calc R
H44C H 0.0490 0.6295 0.9499 0.133 Uiso 1 1 calc R
N6 N 0.9035(5) 0.4078(2) 0.9421(3) 0.0318(12) Uani 1 1 d .
C45 C 1.0090(7) 0.3983(3) 0.9292(3) 0.0303(15) Uani 1 1 d .
C46 C 1.1409(8) 0.3876(5) 0.9106(4) 0.062(3) Uani 1 1 d .
H46A H 1.1486 0.3434 0.8962 0.093 Uiso 1 1 calc R
H46B H 1.2018 0.3930 0.9404 0.093 Uiso 1 1 calc R
H46C H 1.1616 0.4193 0.8825 0.093 Uiso 1 1 calc R

loop_
_atom_site_aniso_label
_atom_site_aniso_U_11
_atom_site_aniso_U_22
_atom_site_aniso_U_33
_atom_site_aniso_U_23
_atom_site_aniso_U_13
_atom_site_aniso_U_12
Rh1 0.0154(2) 0.0207(2) 0.0208(2) 0.0020(2) 0.0023(2) 0.00085(18)
Rh2 0.0168(2) 0.0194(2) 0.0194(2) 0.0012(2) -0.0013(2) 0.00155(17)
S1 0.0356(10) 0.0333(10) 0.0405(11) 0.0056(9) 0.0167(9) -0.0085(8)
S2 0.0305(9) 0.0359(10) 0.0314(10) -0.0039(8) -0.0107(8) -0.0029(8)
O1 0.018(2) 0.017(2) 0.031(3) 0.0008(18) 0.0025(18) -0.0001(16)
O2 0.021(2) 0.023(2) 0.029(2) 0.003(2) -0.0027(18) 0.002(2)
O3 0.032(3) 0.032(2) 0.022(2) -0.001(2) -0.0019(19) 0.005(2)
O4 0.029(3) 0.032(3) 0.031(3) -0.006(2) -0.003(2) 0.004(2)
O5 0.030(3) 0.028(3) 0.032(3) 0.006(2) 0.008(2) 0.001(2)
O6 0.036(3) 0.031(3) 0.023(3) 0.006(2) 0.000(2) 0.007(2)
O7 0.037(3) 0.047(3) 0.076(5) 0.011(3) 0.025(3) 0.002(3)
O8 0.051(4) 0.039(3) 0.063(4) 0.007(3) 0.022(3) -0.016(3)
O9 0.037(3) 0.059(4) 0.044(3) -0.009(3) -0.019(3) 0.008(3)
O10 0.059(4) 0.044(3) 0.052(4) -0.005(3) -0.026(3) -0.007(3)
F1 0.161(7) 0.088(5) 0.055(4) -0.011(3) -0.037(4) 0.040(5)
F2 0.169(8) 0.166(8) 0.049(4) -0.016(5) 0.048(5) -0.049(6)
F3 0.111(5) 0.061(3) 0.072(4) -0.013(3) -0.005(4) -0.023(4)
F4 0.095(4) 0.060(3) 0.062(3) 0.000(3) 0.005(3) -0.037(3)
F5 0.111(5) 0.078(4) 0.041(3) 0.013(3) -0.017(3) 0.009(4)
F6 0.080(4) 0.095(4) 0.051(3) 0.015(3) 0.027(3) 0.019(3)
N1 0.018(3) 0.024(3) 0.021(3) -0.004(2) 0.003(2) 0.000(2)
N2 0.028(3) 0.019(3) 0.033(3) 0.008(2) 0.006(2) -0.003(2)
N3 0.024(3) 0.015(3) 0.022(3) -0.001(2) 0.006(2) -0.005(2)
N4 0.028(3) 0.024(3) 0.025(3) 0.000(2) -0.007(3) 0.000(2)
C1 0.026(3) 0.022(3) 0.015(3) 0.000(2) -0.005(3) -0.009(3)
C2 0.024(3) 0.024(3) 0.022(3) 0.000(3) 0.003(3) 0.000(3)
C3 0.032(4) 0.021(3) 0.025(4) 0.001(3) -0.001(3) 0.004(3)
C4 0.026(3) 0.018(3) 0.018(3) 0.010(2) 0.002(3) -0.003(3)
C5 0.024(3) 0.029(3) 0.029(4) -0.010(3) 0.003(3) 0.003(3)
C6 0.024(3) 0.016(3) 0.028(3) 0.000(2) -0.007(3) -0.001(3)
C7 0.038(4) 0.020(3) 0.027(3) 0.004(3) -0.003(3) -0.002(3)
C8 0.049(5) 0.042(4) 0.027(4) -0.005(3) -0.008(4) 0.008(4)
C9 0.085(8) 0.064(6) 0.057(6) -0.029(5) -0.021(6) 0.007(6)
C10 0.073(7) 0.062(6) 0.040(5) -0.017(4) -0.012(5) -0.021(5)
C11 0.108(9) 0.066(6) 0.031(5) -0.007(4) -0.002(5) -0.034(6)
C12 0.033(4) 0.022(3) 0.025(3) -0.004(3) 0.004(3) -0.001(3)
C13 0.046(4) 0.032(4) 0.036(4) 0.017(4) 0.003(4) -0.006(3)
C14 0.048(5) 0.050(5) 0.064(7) 0.013(4) 0.008(4) -0.013(4)
C15 0.141(12) 0.056(6) 0.033(5) 0.012(4) 0.014(6) -0.038(7)
C16 0.075(6) 0.056(5) 0.068(7) 0.040(6) 0.012(6) 0.008(5)
C17 0.092(8) 0.049(5) 0.036(5) 0.001(4) 0.013(5) -0.001(5)
C18 0.022(3) 0.034(4) 0.028(4) 0.008(3) 0.004(3) 0.002(3)
C19 0.042(5) 0.050(5) 0.041(5) -0.003(4) -0.010(4) 0.012(4)
C20 0.050(6) 0.064(6) 0.054(6) 0.012(5) -0.001(4) 0.029(5)
C21 0.021(4) 0.080(6) 0.039(4) 0.017(4) -0.012(4) -0.009(4)
C22 0.042(5) 0.056(5) 0.042(5) 0.012(4) -0.013(4) -0.019(4)
C23 0.038(4) 0.027(4) 0.046(5) 0.001(3) -0.013(4) -0.002(3)
C24 0.027(3) 0.022(3) 0.044(4) -0.005(3) 0.002(3) -0.001(3)
C25 0.099(8) 0.038(4) 0.059(6) -0.002(5) -0.034(6) -0.012(5)
C26 0.124(11) 0.059(6) 0.044(6) -0.001(5) -0.026(6) -0.024(6)
C27 0.081(7) 0.047(6) 0.072(7) -0.031(5) -0.005(7) -0.012(6)
C28 0.112(10) 0.018(4) 0.137(12) -0.010(5) -0.034(9) -0.003(5)
C29 0.096(8) 0.027(4) 0.092(8) -0.002(5) -0.060(7) 0.003(5)
C30 0.054(5) 0.056(5) 0.026(4) 0.011(4) -0.004(4) -0.001(4)
C31 0.020(3) 0.035(4) 0.023(3) -0.010(3) -0.005(3) -0.001(3)
C32 0.034(4) 0.049(5) 0.042(5) -0.021(4) -0.004(4) 0.011(4)
C33 0.027(4) 0.076(6) 0.058(6) -0.037(5) 0.001(4) 0.012(4)
C34 0.031(4) 0.078(7) 0.046(5) -0.029(5) 0.010(4) -0.011(5)
C35 0.047(5) 0.061(6) 0.038(5) -0.004(4) 0.008(4) -0.016(4)
C36 0.027(4) 0.038(4) 0.040(4) 0.002(3) 0.007(3) 0.000(3)
C37 0.027(4) 0.024(3) 0.039(4) 0.004(3) -0.005(3) -0.003(3)
C38 0.058(6) 0.039(5) 0.051(5) 0.001(4) 0.018(4) 0.006(4)
C39 0.071(6) 0.049(5) 0.054(7) 0.014(4) 0.001(5) -0.008(5)
C40 0.072(6) 0.032(4) 0.056(6) 0.005(4) -0.015(5) -0.016(4)
C41 0.088(7) 0.026(4) 0.060(6) 0.001(4) -0.010(6) 0.000(5)
C42 0.059(5) 0.035(4) 0.048(5) -0.018(4) 0.006(4) 0.001(4)
N5 0.039(3) 0.046(4) 0.062(4) 0.006(4) 0.001(4) -0.001(3)
C43 0.042(4) 0.040(4) 0.046(4) 0.000(4) 0.000(4) 0.006(3)
C44 0.019(4) 0.141(10) 0.107(9) -0.023(9) -0.024(6) 0.029(5)
N6 0.032(3) 0.025(3) 0.038(3) 0.001(3) -0.010(3) 0.012(2)
C45 0.035(4) 0.027(3) 0.029(4) 0.006(3) -0.002(3) 0.007(3)
C46 0.038(5) 0.060(6) 0.089(7) -0.009(5) 0.014(5) 0.002(4)

loop_
_atom_type_symbol
_atom_type_description
_atom_type_scat_dispersion_real
_atom_type_scat_dispersion_imag
_atom_type_scat_source
C C 0.0033 0.0016 'International Tables Vol C Tables 4.2.6.8 and 6.1.1.4'
H H 0.0000 0.0000 'International Tables Vol C Tables 4.2.6.8 and 6.1.1.4'
N N 0.0061 0.0033 'International Tables Vol C Tables 4.2.6.8 and 6.1.1.4'
O O 0.0106 0.0060 'International Tables Vol C Tables 4.2.6.8 and 6.1.1.4'
F F 0.0171 0.0103 'International Tables Vol C Tables 4.2.6.8 and 6.1.1.4'
S S 0.1246 0.1234 'International Tables Vol C Tables 4.2.6.8 and 6.1.1.4'
Rh Rh -1.1178 0.9187 'International Tables Vol C Tables 4.2.6.8 and 6.1.1.4'

loop_
_geom_angle_atom_site_label_1
_geom_angle_atom_site_label_2
_geom_angle_atom_site_label_3
_geom_angle
N1 Rh1 O3 88.8(2)
N1 Rh1 O5 173.8(2)
O3 Rh1 O5 89.6(2)
N1 Rh1 O2 93.09(19)
O3 Rh1 O2 175.78(18)
O5 Rh1 O2 88.1(2)
N1 Rh1 N5 97.4(2)
O3 Rh1 N5 94.4(2)
O5 Rh1 N5 88.6(2)
O2 Rh1 N5 89.0(2)
N1 Rh1 Rh2 87.11(15)
O3 Rh1 Rh2 87.35(13)
O5 Rh1 Rh2 86.86(13)
O2 Rh1 Rh2 89.00(12)
N5 Rh1 Rh2 175.14(17)
N3 Rh2 O6 89.65(18)
N3 Rh2 O4 173.9(2)
O6 Rh2 O4 89.2(2)
N3 Rh2 O1 91.57(19)
O6 Rh2 O1 175.96(18)
O4 Rh2 O1 89.15(17)
N3 Rh2 N6 95.0(2)
O6 Rh2 N6 96.4(2)
O4 Rh2 N6 91.1(2)
O1 Rh2 N6 87.3(2)
N3 Rh2 Rh1 86.91(15)
O6 Rh2 Rh1 87.27(14)
O4 Rh2 Rh1 87.07(13)
O1 Rh2 Rh1 88.95(11)
N6 Rh2 Rh1 175.89(15)
O7 S1 O8 122.8(4)
O7 S1 N2 111.2(3)
O8 S1 N2 107.5(3)
O7 S1 C17 104.7(5)
O8 S1 C17 104.7(4)
N2 S1 C17 104.1(4)
O9 S2 O10 123.5(4)
O9 S2 N4 109.9(3)
O10 S2 N4 108.3(3)
O9 S2 C30 104.3(4)
O10 S2 C30 104.5(4)
N4 S2 C30 104.4(3)
C1 O1 Rh2 115.4(4)
C4 O2 Rh1 114.5(4)
C7 O3 Rh1 120.1(4)
C7 O4 Rh2 119.0(4)
C12 O5 Rh1 119.0(4)
C12 O6 Rh2 119.6(4)
C1 N1 C2 111.1(5)
C1 N1 Rh1 118.8(4)
C2 N1 Rh1 129.7(4)
C1 N2 C3 108.8(5)
C1 N2 S1 127.7(5)
C3 N2 S1 122.3(4)
C4 N3 C6 112.6(5)
C4 N3 Rh2 119.0(4)
C6 N3 Rh2 128.1(4)
C4 N4 C5 109.4(5)
C4 N4 S2 125.2(4)
C5 N4 S2 121.5(5)
O1 C1 N1 128.3(6)
O1 C1 N2 120.3(6)
N1 C1 N2 111.4(5)
N1 C2 C18 114.6(5)
N1 C2 C3 105.6(5)
C18 C2 C3 111.6(5)
N1 C2 H2 108.3
C18 C2 H2 108.3
C3 C2 H2 108.3
N2 C3 C24 111.3(6)
N2 C3 C2 100.7(5)
C24 C3 C2 114.4(6)
N2 C3 H3 110.0
C24 C3 H3 110.0
C2 C3 H3 110.0
O2 C4 N3 129.3(6)
O2 C4 N4 120.1(6)
N3 C4 N4 110.6(6)
N4 C5 C37 112.7(6)
N4 C5 C6 101.2(5)
C37 C5 C6 113.4(6)
N4 C5 H5 109.8
C37 C5 H5 109.8
C6 C5 H5 109.8
N3 C6 C31 114.4(5)
N3 C6 C5 103.9(5)
C31 C6 C5 111.0(5)
N3 C6 H6 109.1
C31 C6 H6 109.1
C5 C6 H6 109.1
O3 C7 O4 125.2(6)
O3 C7 C8 117.8(6)
O4 C7 C8 117.0(6)
C9 C8 C11 110.3(8)
C9 C8 C7 112.7(7)
C11 C8 C7 106.5(6)
C9 C8 C10 108.9(8)
C11 C8 C10 107.7(8)
C7 C8 C10 110.6(7)
C8 C9 H9A 109.5
C8 C9 H9B 109.5
H9A C9 H9B 109.5
C8 C9 H9C 109.5
H9A C9 H9C 109.5
H9B C9 H9C 109.5
C8 C10 H10A 109.5
C8 C10 H10B 109.5
H10A C10 H10B 109.5
C8 C10 H10C 109.5
H10A C10 H10C 109.5
H10B C10 H10C 109.5
C8 C11 H11A 109.5
C8 C11 H11B 109.5
H11A C11 H11B 109.5
C8 C11 H11C 109.5
H11A C11 H11C 109.5
H11B C11 H11C 109.5
O6 C12 O5 125.9(6)
O6 C12 C13 118.6(6)
O5 C12 C13 115.5(6)
C16 C13 C14 110.2(7)
C16 C13 C15 111.8(8)
C14 C13 C15 108.9(8)
C16 C13 C12 110.4(7)
C14 C13 C12 109.5(7)
C15 C13 C12 105.8(6)
C13 C14 H14A 109.5
C13 C14 H14B 109.5
H14A C14 H14B 109.5
C13 C14 H14C 109.5
H14A C14 H14C 109.5
H14B C14 H14C 109.5
C13 C15 H15A 109.5
C13 C15 H15B 109.5
H15A C15 H15B 109.5
C13 C15 H15C 109.5
H15A C15 H15C 109.5
H15B C15 H15C 109.5
C13 C16 H16A 109.5
C13 C16 H16B 109.5
H16A C16 H16B 109.5
C13 C16 H16C 109.5
H16A C16 H16C 109.5
H16B C16 H16C 109.5
F3 C17 F2 109.7(9)
F3 C17 F1 107.8(9)
F2 C17 F1 109.1(9)
F3 C17 S1 110.2(6)
F2 C17 S1 109.3(8)
F1 C17 S1 110.7(6)
C23 C18 C19 119.5(7)
C23 C18 C2 122.0(6)
C19 C18 C2 118.4(6)
C20 C19 C18 119.2(8)
C20 C19 H19 120.4
C18 C19 H19 120.4
C21 C20 C19 119.7(8)
C21 C20 H20 120.1
C19 C20 H20 120.1
C22 C21 C20 122.1(8)
C22 C21 H21 118.9
C20 C21 H21 118.9
C21 C22 C23 119.6(8)
C21 C22 H22 120.2
C23 C22 H22 120.2
C18 C23 C22 119.8(7)
C18 C23 H23 120.1
C22 C23 H23 120.1
C29 C24 C25 116.4(7)
C29 C24 C3 120.4(7)
C25 C24 C3 123.2(6)
C26 C25 C24 121.6(8)
C26 C25 H25 119.2
C24 C25 H25 119.2
C27 C26 C25 119.9(10)
C27 C26 H26 120.1
C25 C26 H26 120.1
C26 C27 C28 119.9(9)
C26 C27 H27 120.0
C28 C27 H27 120.0
C27 C28 C29 119.7(9)
C27 C28 H28 120.2
C29 C28 H28 120.2
C24 C29 C28 122.4(9)
C24 C29 H29 118.8
C28 C29 H29 118.8
F5 C30 F4 108.0(7)
F5 C30 F6 109.2(7)
F4 C30 F6 108.6(7)
F5 C30 S2 109.9(6)
F4 C30 S2 110.3(6)
F6 C30 S2 110.9(6)
C32 C31 C36 118.2(7)
C32 C31 C6 118.9(7)
C36 C31 C6 122.8(6)
C31 C32 C33 122.2(9)
C31 C32 H32 118.9
C33 C32 H32 118.9
C34 C33 C32 119.5(8)
C34 C33 H33 120.3
C32 C33 H33 120.3
C33 C34 C35 119.6(8)
C33 C34 H34 120.2
C35 C34 H34 120.2
C34 C35 C36 119.7(8)
C34 C35 H35 120.2
C36 C35 H35 120.2
C31 C36 C35 120.6(7)
C31 C36 H36 119.7
C35 C36 H36 119.7
C38 C37 C42 118.6(7)
C38 C37 C5 122.6(7)
C42 C37 C5 118.7(7)
C37 C38 C39 120.9(8)
C37 C38 H38 119.5
C39 C38 H38 119.5
C40 C39 C38 119.5(9)
C40 C39 H39 120.2
C38 C39 H39 120.2
C41 C40 C39 120.3(8)
C41 C40 H40 119.9
C39 C40 H40 119.9
C40 C41 C42 120.5(8)
C40 C41 H41 119.7
C42 C41 H41 119.7
C41 C42 C37 120.1(8)
C41 C42 H42 119.9
C37 C42 H42 119.9
C43 N5 Rh1 174.0(8)
N5 C43 C44 178.7(12)
C43 C44 H44A 109.5
C43 C44 H44B 109.5
H44A C44 H44B 109.5
C43 C44 H44C 109.5
H44A C44 H44C 109.5
H44B C44 H44C 109.5
C45 N6 Rh2 161.0(6)
N6 C45 C46 177.3(8)
C45 C46 H46A 109.5
C45 C46 H46B 109.5
H46A C46 H46B 109.5
C45 C46 H46C 109.5
H46A C46 H46C 109.5
H46B C46 H46C 109.5

loop_
_geom_bond_atom_site_label_1
_geom_bond_atom_site_label_2
_geom_bond_distance
Rh1 N1 2.010(5)
Rh1 O3 2.028(5)
Rh1 O5 2.040(5)
Rh1 O2 2.074(4)
Rh1 N5 2.226(7)
Rh1 Rh2 2.4320(7)
Rh2 N3 2.016(5)
Rh2 O6 2.029(5)
Rh2 O4 2.051(5)
Rh2 O1 2.053(4)
Rh2 N6 2.220(5)
S1 O7 1.407(6)
S1 O8 1.423(6)
S1 N2 1.601(6)
S1 C17 1.836(10)
S2 O9 1.403(6)
S2 O10 1.410(6)
S2 N4 1.621(6)
S2 C30 1.838(8)
O1 C1 1.260(7)
O2 C4 1.246(7)
O3 C7 1.266(8)
O4 C7 1.268(8)
O5 C12 1.261(8)
O6 C12 1.256(9)
F1 C17 1.302(11)
F2 C17 1.300(11)
F3 C17 1.294(10)
F4 C30 1.318(10)
F5 C30 1.316(9)
F6 C30 1.328(10)
N1 C1 1.306(8)
N1 C2 1.462(8)
N2 C1 1.437(7)
N2 C3 1.491(8)
N3 C4 1.299(8)
N3 C6 1.476(8)
N4 C4 1.441(8)
N4 C5 1.488(8)
C2 C18 1.524(9)
C2 C3 1.570(9)
C2 H2 1.0000
C3 C24 1.502(9)
C3 H3 1.0000
C5 C37 1.509(9)
C5 C6 1.582(9)
C5 H5 1.0000
C6 C31 1.513(9)
C6 H6 1.0000
C7 C8 1.528(9)
C8 C9 1.503(12)
C8 C11 1.522(11)
C8 C10 1.535(12)
C9 H9A 0.9800
C9 H9B 0.9800
C9 H9C 0.9800
C10 H10A 0.9800
C10 H10B 0.9800
C10 H10C 0.9800
C11 H11A 0.9800
C11 H11B 0.9800
C11 H11C 0.9800
C12 C13 1.555(9)
C13 C16 1.502(11)
C13 C14 1.514(11)
C13 C15 1.523(12)
C14 H14A 0.9800
C14 H14B 0.9800
C14 H14C 0.9800
C15 H15A 0.9800
C15 H15B 0.9800
C15 H15C 0.9800
C16 H16A 0.9800
C16 H16B 0.9800
C16 H16C 0.9800
C18 C23 1.383(10)
C18 C19 1.404(10)
C19 C20 1.390(12)
C19 H19 0.9500
C20 C21 1.363(13)
C20 H20 0.9500
C21 C22 1.346(12)
C21 H21 0.9500
C22 C23 1.398(10)
C22 H22 0.9500
C23 H23 0.9500
C24 C29 1.355(10)
C24 C25 1.387(12)
C25 C26 1.365(12)
C25 H25 0.9500
C26 C27 1.347(14)
C26 H26 0.9500
C27 C28 1.358(15)
C27 H27 0.9500
C28 C29 1.365(13)
C28 H28 0.9500
C29 H29 0.9500
C31 C32 1.365(10)
C31 C36 1.385(10)
C32 C33 1.380(12)
C32 H32 0.9500
C33 C34 1.375(13)
C33 H33 0.9500
C34 C35 1.386(12)
C34 H34 0.9500
C35 C36 1.392(10)
C35 H35 0.9500
C36 H36 0.9500
C37 C38 1.374(11)
C37 C42 1.395(10)
C38 C39 1.394(11)
C38 H38 0.9500
C39 C40 1.374(12)
C39 H39 0.9500
C40 C41 1.361(13)
C40 H40 0.9500
C41 C42 1.386(12)
C41 H41 0.9500
C42 H42 0.9500
N5 C43 1.112(9)
C43 C44 1.479(10)
C44 H44A 0.9800
C44 H44B 0.9800
C44 H44C 0.9800
N6 C45 1.146(9)
C45 C46 1.450(11)
C46 H46A 0.9800
C46 H46B 0.9800
C46 H46C 0.9800

loop_
_geom_torsion_atom_site_label_1
_geom_torsion_atom_site_label_2
_geom_torsion_atom_site_label_3
_geom_torsion_atom_site_label_4
_geom_torsion
N1 Rh1 Rh2 N3 -99.6(2)
O3 Rh1 Rh2 N3 171.4(2)
O5 Rh1 Rh2 N3 81.7(2)
O2 Rh1 Rh2 N3 -6.44(18)
N5 Rh1 Rh2 N3 60(2)
N1 Rh1 Rh2 O6 170.6(2)
O3 Rh1 Rh2 O6 81.65(19)
O5 Rh1 Rh2 O6 -8.1(2)
O2 Rh1 Rh2 O6 -96.23(18)
N5 Rh1 Rh2 O6 -30(2)
N1 Rh1 Rh2 O4 81.2(2)
O3 Rh1 Rh2 O4 -7.7(2)
O5 Rh1 Rh2 O4 -97.4(2)
O2 Rh1 Rh2 O4 174.39(19)
N5 Rh1 Rh2 O4 -119(2)
N1 Rh1 Rh2 O1 -7.96(19)
O3 Rh1 Rh2 O1 -96.93(19)
O5 Rh1 Rh2 O1 173.37(19)
O2 Rh1 Rh2 O1 85.19(17)
N5 Rh1 Rh2 O1 151(2)
N1 Rh1 Rh2 N6 17(2)
O3 Rh1 Rh2 N6 -72(2)
O5 Rh1 Rh2 N6 -161(2)
O2 Rh1 Rh2 N6 111(2)
N5 Rh1 Rh2 N6 177(4)
N3 Rh2 O1 C1 98.6(4)
O6 Rh2 O1 C1 -9(3)
O4 Rh2 O1 C1 -75.4(4)
N6 Rh2 O1 C1 -166.6(4)
Rh1 Rh2 O1 C1 11.7(4)
N1 Rh1 O2 C4 98.1(4)
O3 Rh1 O2 C4 -19(3)
O5 Rh1 O2 C4 -75.9(4)
N5 Rh1 O2 C4 -164.6(4)
Rh2 Rh1 O2 C4 11.0(4)
N1 Rh1 O3 C7 -79.7(5)
O5 Rh1 O3 C7 94.3(5)
O2 Rh1 O3 C7 38(3)
N5 Rh1 O3 C7 -177.1(5)
Rh2 Rh1 O3 C7 7.4(5)
N3 Rh2 O4 C7 3(2)
O6 Rh2 O4 C7 -76.4(5)
O1 Rh2 O4 C7 99.9(5)
N6 Rh2 O4 C7 -172.7(5)
Rh1 Rh2 O4 C7 11.0(5)
N1 Rh1 O5 C12 -1(2)
O3 Rh1 O5 C12 -75.9(5)
O2 Rh1 O5 C12 100.6(5)
N5 Rh1 O5 C12 -170.3(5)
Rh2 Rh1 O5 C12 11.5(5)
N3 Rh2 O6 C12 -79.3(5)
O4 Rh2 O6 C12 94.8(5)
O1 Rh2 O6 C12 28(3)
N6 Rh2 O6 C12 -174.2(5)
Rh1 Rh2 O6 C12 7.7(5)
O3 Rh1 N1 C1 93.8(5)
O5 Rh1 N1 C1 19(2)
O2 Rh1 N1 C1 -82.4(5)
N5 Rh1 N1 C1 -171.9(5)
Rh2 Rh1 N1 C1 6.4(4)
O3 Rh1 N1 C2 -79.0(5)
O5 Rh1 N1 C2 -154.0(17)
O2 Rh1 N1 C2 104.7(5)
N5 Rh1 N1 C2 15.3(6)
Rh2 Rh1 N1 C2 -166.4(5)
O7 S1 N2 C1 -26.4(7)
O8 S1 N2 C1 -163.4(6)
C17 S1 N2 C1 85.9(6)
O7 S1 N2 C3 167.6(5)
O8 S1 N2 C3 30.5(6)
C17 S1 N2 C3 -80.2(6)
O6 Rh2 N3 C4 91.0(5)
O4 Rh2 N3 C4 12(2)
O1 Rh2 N3 C4 -85.1(5)
N6 Rh2 N3 C4 -172.6(5)
Rh1 Rh2 N3 C4 3.7(4)
O6 Rh2 N3 C6 -81.8(5)
O4 Rh2 N3 C6 -161.2(17)
O1 Rh2 N3 C6 102.1(5)
N6 Rh2 N3 C6 14.6(5)
Rh1 Rh2 N3 C6 -169.0(5)
O9 S2 N4 C4 -36.8(6)
O10 S2 N4 C4 -174.4(5)
C30 S2 N4 C4 74.6(6)
O9 S2 N4 C5 167.7(5)
O10 S2 N4 C5 30.1(6)
C30 S2 N4 C5 -80.9(6)
Rh2 O1 C1 N1 -10.8(8)
Rh2 O1 C1 N2 166.8(4)
C2 N1 C1 O1 175.6(6)
Rh1 N1 C1 O1 1.6(9)
C2 N1 C1 N2 -2.2(7)
Rh1 N1 C1 N2 -176.3(4)
C3 N2 C1 O1 -166.2(5)
S1 N2 C1 O1 26.2(9)
C3 N2 C1 N1 11.8(7)
S1 N2 C1 N1 -155.8(5)
C1 N1 C2 C18 115.7(6)
Rh1 N1 C2 C18 -71.1(7)
C1 N1 C2 C3 -7.6(7)
Rh1 N1 C2 C3 165.6(4)
C1 N2 C3 C24 106.7(6)
S1 N2 C3 C24 -84.9(7)
C1 N2 C3 C2 -15.0(6)
S1 N2 C3 C2 153.4(5)
N1 C2 C3 N2 13.5(6)
C18 C2 C3 N2 -111.7(6)
N1 C2 C3 C24 -106.1(6)
C18 C2 C3 C24 128.8(6)
Rh1 O2 C4 N3 -12.3(8)
Rh1 O2 C4 N4 164.8(4)
C6 N3 C4 O2 178.8(6)
Rh2 N3 C4 O2 5.0(9)
C6 N3 C4 N4 1.5(7)
Rh2 N3 C4 N4 -172.3(4)
C5 N4 C4 O2 -168.8(5)
S2 N4 C4 O2 33.2(8)
C5 N4 C4 N3 8.8(7)
S2 N4 C4 N3 -149.2(5)
C4 N4 C5 C37 107.4(6)
S2 N4 C5 C37 -93.6(7)
C4 N4 C5 C6 -14.0(7)
S2 N4 C5 C6 145.0(5)
C4 N3 C6 C31 110.9(6)
Rh2 N3 C6 C31 -76.0(6)
C4 N3 C6 C5 -10.3(7)
Rh2 N3 C6 C5 162.8(4)
N4 C5 C6 N3 14.1(6)
C37 C5 C6 N3 -106.8(6)
N4 C5 C6 C31 -109.3(6)
C37 C5 C6 C31 129.8(6)
Rh1 O3 C7 O4 -0.9(9)
Rh1 O3 C7 C8 -179.2(4)
Rh2 O4 C7 O3 -8.7(9)
Rh2 O4 C7 C8 169.7(4)
O3 C7 C8 C9 -28.6(10)
O4 C7 C8 C9 153.0(8)
O3 C7 C8 C11 92.5(9)
O4 C7 C8 C11 -85.9(9)
O3 C7 C8 C10 -150.7(7)
O4 C7 C8 C10 30.8(9)
Rh2 O6 C12 O5 -0.7(9)
Rh2 O6 C12 C13 -176.4(5)
Rh1 O5 C12 O6 -9.3(9)
Rh1 O5 C12 C13 166.5(5)
O6 C12 C13 C16 -26.5(10)
O5 C12 C13 C16 157.4(7)
O6 C12 C13 C14 -148.0(7)
O5 C12 C13 C14 35.9(9)
O6 C12 C13 C15 94.7(8)
O5 C12 C13 C15 -81.4(9)
O7 S1 C17 F3 56.9(8)
O8 S1 C17 F3 -172.7(7)
N2 S1 C17 F3 -60.0(8)
O7 S1 C17 F2 -63.8(8)
O8 S1 C17 F2 66.6(8)
N2 S1 C17 F2 179.4(7)
O7 S1 C17 F1 176.0(7)
O8 S1 C17 F1 -53.6(8)
N2 S1 C17 F1 59.1(8)
N1 C2 C18 C23 -17.0(9)
C3 C2 C18 C23 102.9(7)
N1 C2 C18 C19 165.8(6)
C3 C2 C18 C19 -74.2(8)
C23 C18 C19 C20 0.4(12)
C2 C18 C19 C20 177.6(7)
C18 C19 C20 C21 -1.4(13)
C19 C20 C21 C22 1.6(14)
C20 C21 C22 C23 -0.7(13)
C19 C18 C23 C22 0.4(11)
C2 C18 C23 C22 -176.7(7)
C21 C22 C23 C18 -0.3(12)
N2 C3 C24 C29 137.0(9)
C2 C3 C24 C29 -109.6(9)
N2 C3 C24 C25 -41.5(10)
C2 C3 C24 C25 71.9(10)
C29 C24 C25 C26 -2.1(16)
C3 C24 C25 C26 176.5(10)
C24 C25 C26 C27 3.7(19)
C25 C26 C27 C28 -3.8(19)
C26 C27 C28 C29 2(2)
C25 C24 C29 C28 0.8(17)
C3 C24 C29 C28 -177.9(11)
C27 C28 C29 C24 -1(2)
O9 S2 C30 F5 -60.5(7)
O10 S2 C30 F5 70.4(7)
N4 S2 C30 F5 -175.9(6)
O9 S2 C30 F4 58.4(7)
O10 S2 C30 F4 -170.7(6)
N4 S2 C30 F4 -57.0(7)
O9 S2 C30 F6 178.6(6)
O10 S2 C30 F6 -50.5(7)
N4 S2 C30 F6 63.3(6)
N3 C6 C31 C32 166.9(6)
C5 C6 C31 C32 -76.0(7)
N3 C6 C31 C36 -16.0(9)
C5 C6 C31 C36 101.2(7)
C36 C31 C32 C33 -2.0(11)
C6 C31 C32 C33 175.3(7)
C31 C32 C33 C34 0.9(12)
C32 C33 C34 C35 1.9(13)
C33 C34 C35 C36 -3.5(13)
C32 C31 C36 C35 0.4(11)
C6 C31 C36 C35 -176.8(7)
C34 C35 C36 C31 2.3(12)
N4 C5 C37 C38 -43.0(10)
C6 C5 C37 C38 71.3(9)
N4 C5 C37 C42 140.3(7)
C6 C5 C37 C42 -105.5(8)
C42 C37 C38 C39 0.1(13)
C5 C37 C38 C39 -176.7(8)
C37 C38 C39 C40 0.0(15)
C38 C39 C40 C41 0.2(15)
C39 C40 C41 C42 -0.6(15)
C40 C41 C42 C37 0.7(14)
C38 C37 C42 C41 -0.4(13)
C5 C37 C42 C41 176.4(8)
N1 Rh1 N5 C43 84(7)
O3 Rh1 N5 C43 173(7)
O5 Rh1 N5 C43 -97(7)
O2 Rh1 N5 C43 -9(7)
Rh2 Rh1 N5 C43 -75(8)
Rh1 N5 C43 C44 137(43)
N3 Rh2 N6 C45 81.4(18)
O6 Rh2 N6 C45 171.6(17)
O4 Rh2 N6 C45 -99.1(18)
O1 Rh2 N6 C45 -10.0(18)
Rh1 Rh2 N6 C45 -35(4)
Rh2 N6 C45 C46 -20(19)
